data_2103684
loop_
_publ_author_name
'Bilton, Clair'
'Howard, Judith A. K.'
'Madhavi, N. N. L.'
'Desiraju, Gautam R.'
'Allen, Frank H.'
'Wilson, Chick C.'

_publ_section_title
;
 Crystal engineering in the <i>gem</i>-alkynol family: the key role of
 water in the structure of
 2,3,5,6-tetrabromo-<i>trans</i>-1,4-diethynyl-cyclohexa-2,5-diene-1,4-diol
 dihydrate determined by X-ray and neutron diffraction at 150K
;
_journal_issue 4
_journal_name_full 'Acta Crystallographica Section B'
_journal_page_first 560
_journal_page_last 566
_journal_paper_doi 10.1107/S0108768101008412
_journal_volume 57
_journal_year 2001
_chemical_formula_moiety 'C10 H4 Br4 O2, 2(H2 O)'
_chemical_formula_sum 'C10 H8 Br4 O4'
_chemical_formula_weight 511.80
_chemical_name_systematic
;
 ?
;
_space_group_IT_number 138
_symmetry_cell_setting tetragonal
_symmetry_space_group_name_Hall '-P 4ac 2ac'
_symmetry_space_group_name_H-M 'P 42/n c m :2'
_audit_creation_method SHELXL-97
_cell_angle_alpha 90.00
_cell_angle_beta 90.00
_cell_angle_gamma 90.00
_cell_formula_units_Z 4
_cell_length_a 12.6551(18)
_cell_length_b 12.6551(18)
_cell_length_c 8.7340(17)
_cell_measurement_temperature 150
_cell_volume 1398.8(4)
_computing_structure_refinement 'SHELXL-97 (Sheldrick, 1997)'
_computing_structure_solution 'SHELXS-97 (Sheldrick, 1990)'
_diffrn_ambient_temperature 150
_diffrn_measured_fraction_theta_full .280
_diffrn_measured_fraction_theta_max .280
_diffrn_measurement_device_type `SXD'
_diffrn_measurement_method 'time-of-flight LAUE diffraction'
_diffrn_radiation_monochromator none
_diffrn_radiation_probe neutron
_diffrn_radiation_source 'ISIS spallation source'
_diffrn_radiation_type neutron
_diffrn_radiation_wavelength 0.5-5.0
_diffrn_reflns_av_R_equivalents .0000
_diffrn_reflns_av_sigmaI/netI .0241
_diffrn_reflns_limit_h_max 28
_diffrn_reflns_limit_h_min 0
_diffrn_reflns_limit_k_max 18
_diffrn_reflns_limit_k_min 0
_diffrn_reflns_limit_l_max 21
_diffrn_reflns_limit_l_min 0
_diffrn_reflns_number 1654
_diffrn_reflns_theta_full 62.64
_diffrn_reflns_theta_max 62.64
_diffrn_reflns_theta_min 2.28
_exptl_absorpt_coefficient_mu .000
_exptl_crystal_colour colourless
_exptl_crystal_density_diffrn 2.429
_exptl_crystal_density_method 'not measured'
_exptl_crystal_description block
_exptl_crystal_F_000 348
_exptl_crystal_size_max 3
_exptl_crystal_size_mid 2
_exptl_crystal_size_min 2
_refine_diff_density_max 2.284
_refine_diff_density_min -1.399
_refine_ls_extinction_method 'Becker-Coppens Lorentzian model'
_refine_ls_goodness_of_fit_ref 6.188
_refine_ls_hydrogen_treatment refall
_refine_ls_matrix_type full
_refine_ls_number_parameters 70
_refine_ls_number_reflns 1654
_refine_ls_number_restraints 0
_refine_ls_restrained_S_all 6.188
_refine_ls_R_factor_all .0607
_refine_ls_R_factor_gt .0607
_refine_ls_shift/su_max .000
_refine_ls_shift/su_mean .000
_refine_ls_structure_factor_coef Fsqd
_refine_ls_weighting_details 'calc w=1/[\s^2^(Fo^2^)+(0.0000P)^2^+0.0000P] where P=(Fo^2^+2Fc^2^)/3'
_refine_ls_weighting_scheme calc
_refine_ls_wR_factor_ref .0819
_reflns_number_gt 1654
_reflns_number_total 1654
_reflns_threshold_expression >2sigma(I)
_cod_data_source_file bm0041.cif
_cod_data_source_block nlmbrN
_cod_original_sg_symbol_H-M P4(2)/ncm
_cod_database_code 2103684

loop_
_symmetry_equiv_pos_as_xyz
'x, y, z'
'-x+1/2, -y+1/2, z'
'-y+1/2, x, z+1/2'
'y, -x+1/2, z+1/2'
'-x, y+1/2, -z+1/2'
'x+1/2, -y, -z+1/2'
'y+1/2, x+1/2, -z'
'-y, -x, -z'
'-x, -y, -z'
'x-1/2, y-1/2, -z'
'y-1/2, -x, -z-1/2'
'-y, x-1/2, -z-1/2'
'x, -y-1/2, z-1/2'
'-x-1/2, y, z-1/2'
'-y-1/2, -x-1/2, z'
'y, x, z'

loop_
_atom_site_label
_atom_site_fract_x
_atom_site_fract_y
_atom_site_fract_z
_atom_site_U_iso_or_equiv
_atom_site_adp_type
_atom_site_calc_flag
_atom_site_refinement_flags
_atom_site_occupancy
_atom_site_type_symbol
Br1 .58770(6) .23168(6) .11938(8) .02118(13) Uani d . 1 Br
C1 .42464(7) .07536(7) .40923(10) .0273(2) Uani d S 1 C
C2 .43082(6) .06918(6) .27272(8) .01656(16) Uani d S 1 C
C3 .43183(5) .06817(5) .10514(8) .01116(13) Uani d S 1 C
O1 .35533(6) .14467(6) .05950(10) .01517(18) Uani d S 1 O
C4 .54095(5) .09963(5) .04716(6) .01210(10) Uani d . 1 C
O2 .34530(8) .15470(8) -.24746(12) .0221(2) Uani d S 1 O
H1A .35202(11) .14798(11) -.0533(2) .0266(4) Uani d S 1 H
H2A .36388(17) .22016(16) -.2936(2) .0441(4) Uani d . 1 H
H1 .41968(19) .08032(19) .5303(2) .0579(9) Uani d S 1 H

loop_
_atom_site_aniso_label
_atom_site_aniso_U_11
_atom_site_aniso_U_22
_atom_site_aniso_U_33
_atom_site_aniso_U_12
_atom_site_aniso_U_13
_atom_site_aniso_U_23
Br1 .0198(3) .0148(3) .0290(3) -.0038(3) .0013(2) -.0066(2)
C1 .0351(4) .0351(4) .0115(3) .0004(5) .0018(2) -.0018(2)
C2 .0197(3) .0197(3) .0103(2) .0001(3) .00046(18) -.00046(18)
C3 .0118(2) .0118(2) .0098(2) .0007(3) .00034(16) -.00034(16)
O1 .0150(3) .0150(3) .0155(3) .0039(4) -.0004(2) .0004(2)
C4 .0120(2) .0117(2) .01266(17) -.0004(2) .00044(18) -.00126(18)
O2 .0235(4) .0235(4) .0194(4) -.0053(5) -.0027(3) .0027(3)
H1A .0291(6) .0291(6) .0215(6) .0054(8) -.0019(5) .0019(5)
H2A .0516(12) .0348(9) .0458(9) -.0111(9) .0012(8) .0076(7)
H1 .0783(14) .0783(14) .0171(8) .0032(18) .0028(7) -.0028(7)

loop_
_atom_type_symbol
_atom_type_description
_atom_type_scat_dispersion_real
_atom_type_scat_dispersion_imag
_atom_type_scat_source
C C .0000 .0000 'International Tables Vol C Tables 4.2.6.8 and 6.1.1.4'
H H .0000 .0000 'International Tables Vol C Tables 4.2.6.8 and 6.1.1.4'
O O .0000 .0000 'International Tables Vol C Tables 4.2.6.8 and 6.1.1.4'
Br Br .0000 .0000 'International Tables Vol C Tables 4.2.6.8 and 6.1.1.4'

loop_
_geom_angle_atom_site_label_1
_geom_angle_atom_site_label_2
_geom_angle_atom_site_label_3
_geom_angle_site_symmetry_1
_geom_angle_site_symmetry_3
_geom_angle
C2 C1 H1 . . 179.5(3)
C1 C2 C3 . . 175.42(11)
O1 C3 C2 . . 105.52(7)
O1 C3 C4 . 15_665 110.18(4)
C2 C3 C4 . 15_665 109.75(4)
O1 C3 C4 . . 110.18(4)
C2 C3 C4 . . 109.75(4)
C4 C3 C4 15_665 . 111.30(7)
C3 O1 H1A . . 109.68(14)
C4 C4 C3 7_545 . 124.33(3)
C4 C4 Br1 7_545 . 121.74(3)
C3 C4 Br1 . . 113.93(5)

loop_
_geom_bond_atom_site_label_1
_geom_bond_atom_site_label_2
_geom_bond_site_symmetry_2
_geom_bond_distance
Br1 C4 . 1.8817(9)
C1 C2 . 1.1974(11)
C1 H1 . 1.061(2)
C2 C3 . 1.4637(10)
C3 O1 . 1.4260(13)
C3 C4 15_665 1.5237(7)
C3 C4 . 1.5237(7)
O1 H1A . .987(2)
C4 C4 7_545 1.3347(11)
O2 H2A . .951(2)
